data_7709486
loop_
_publ_author_name
'Singh, Varinder'
'Abudayyeh, Abdullah M.'
'Robb, Matthew G.'
'Brooker, Sally'

_publ_section_title
;
 Mono-copper far more active than analogous di-copper complex for
 electrocatalytic hydrogen evolution.
;
_journal_issue 10
_journal_name_full 'Dalton transactions (Cambridge, England : 2003)'
_journal_page_first 4166
_journal_page_last 4172
_journal_paper_doi 10.1039/d2dt00141a
_journal_volume 51
_journal_year 2022
_chemical_formula_moiety 'C44 H44 Cu2 N8, 2(C2 H3 N), 2(B F4)'
_chemical_formula_sum 'C48 H50 B2 Cu2 F8 N10'
_chemical_formula_weight 1067.68
_chemical_name_common 'dicopper(II) complex of orthophenylene linked macrocycles'
_chemical_name_systematic VSX185
_space_group_crystal_system triclinic
_space_group_IT_number 2
_space_group_name_Hall '-P 1'
_space_group_name_H-M_alt 'P -1'
_atom_sites_solution_hydrogens geom
_atom_sites_solution_primary dual
_audit_creation_date 2022-01-11
_audit_creation_method
;
Olex2 1.3
(compiled 2020.11.12 svn.r5f609507 for OlexSys, GUI svn.r6272)
;
_audit_update_record
;
2022-01-13 deposited with the CCDC.	2022-02-15 downloaded from the CCDC.
;
_cell_angle_alpha 77.963(2)
_cell_angle_beta 84.825(2)
_cell_angle_gamma 81.221(2)
_cell_formula_units_Z 2
_cell_length_a 9.3827(2)
_cell_length_b 13.8186(4)
_cell_length_c 18.5659(5)
_cell_measurement_reflns_used 18516
_cell_measurement_temperature 100.01(10)
_cell_measurement_theta_max 72.7230
_cell_measurement_theta_min 3.6570
_cell_volume 2322.42(11)
_computing_cell_refinement 'CrysAlisPro 1.171.40.84a (Rigaku OD, 2020)'
_computing_data_collection 'CrysAlisPro 1.171.40.84a (Rigaku OD, 2020)'
_computing_data_reduction 'CrysAlisPro 1.171.40.84a (Rigaku OD, 2020)'
_computing_molecular_graphics 'Olex2 1.3 (Dolomanov et al., 2009)'
_computing_publication_material 'Olex2 1.3 (Dolomanov et al., 2009)'
_computing_structure_refinement 'SHELXL 2018/3 (Sheldrick, 2015)'
_computing_structure_solution 'SHELXT 2018/2 (Sheldrick, 2018)'
_diffrn_ambient_environment N~2~
_diffrn_ambient_temperature 100.01(10)
_diffrn_detector 'CCD plate'
_diffrn_detector_area_resol_mean 10.3449
_diffrn_detector_type Atlas
_diffrn_measured_fraction_theta_full 0.999
_diffrn_measured_fraction_theta_max 0.985
_diffrn_measurement_details
;
List of Runs (angles in degrees, time in seconds):

  # Type    Start    End  Width  t~exp~   \w     \q     \k     \f   Frames
#--------------------------------------------------------------------------
  1  \w    -70.00  31.00   1.00    1.00    --  -42.17  57.00-180.00  101
  2  \w    -87.00  -6.00   1.00    1.00    --  -42.17 125.00 -60.00   81
  3  \w   -115.00 -14.00   1.00    1.00    --  -42.17 -57.00  30.00  101
  4  \w    -21.00  75.00   1.00    1.00    --   42.17 -77.00 -90.00   96
  5  \w     31.00 130.00   1.00    1.00    --  104.32 -45.00-150.00   99
  6  \w    103.00 178.00   1.00    1.00    --  104.32  77.00 120.00   75
  7  \w     28.00 137.00   1.00    1.00    --  104.32 -77.00 150.00  109
  8  \w     22.00 106.00   1.00    1.00    --  104.32 -95.00  90.00   84
  9  \w     32.00 133.00   1.00    1.00    --  104.32 -61.00   0.00  101
 10  \w     28.00 133.00   1.00    1.00    --  104.32 -30.00  90.00  105
 11  \w     28.00 133.00   1.00    1.00    --  104.32 -30.00 -30.00  105
 12  \w     31.00 112.00   1.00    1.00    --  104.32-125.00 -90.00   81
 13  \w     31.00 112.00   1.00    1.00    --  104.32-125.00 -30.00   81
 14  \w     22.00 106.00   1.00    1.00    --  104.32 -95.00   0.00   84
 15  \w     22.00 106.00   1.00    1.00    --  104.32 -95.00 -30.00   84
 16  \w     16.00 178.00   1.00    1.00    --  104.32   0.00 120.00  162
 17  \w   -115.00 -14.00   1.00    1.00    --  -42.17 -57.00-150.00  101
 18  \w      8.00  42.00   1.00    1.00    --   42.17  82.00 -56.72   34
 19  \w      9.00  42.00   1.00    1.00    --   42.17  81.00-131.98   33
 20  \w      8.00  42.00   1.00    1.00    --   42.17  82.00 173.96   34
 21  \w     75.00 177.00   1.00    1.00    --  104.32  61.00   0.00  102
 22  \w     76.00 177.00   1.00    1.00    --  104.32  56.00 -35.40  101
 23  \w     75.00 177.00   1.00    1.00    --  104.32  61.00-180.00  102
 24  \w     73.00 178.00   1.00    1.00    --  104.32  70.00 127.69  105
 25  \w     52.00 178.00   1.00    1.00    --  104.32  15.00 -60.00  126
 26  \w     75.00 177.00   1.00    1.00    --  104.32  61.00 -66.68  102
 27  \w     75.00 177.00   1.00    1.00    --  104.32  61.00  30.00  102
 28  \w     73.00 178.00   1.00    1.00    --  104.32  70.00-122.70  105
 29  \w     75.00 177.00   1.00    1.00    --  104.32  61.00  60.00  102
 30  \w     75.00 177.00   1.00    1.00    --  104.32  61.00  90.00  102
;
_diffrn_measurement_device 'four-circle diffractometer'
_diffrn_measurement_device_type 'SuperNova, Dual, Cu at home/near, Atlas'
_diffrn_measurement_method '\w scans'
_diffrn_orient_matrix_type 'CrysAlisPro convention (1999,Acta A55,543-557)'
_diffrn_orient_matrix_UB_11 -0.0251559000
_diffrn_orient_matrix_UB_12 0.0274416000
_diffrn_orient_matrix_UB_13 0.0768591000
_diffrn_orient_matrix_UB_21 -0.0571592000
_diffrn_orient_matrix_UB_22 -0.1001165000
_diffrn_orient_matrix_UB_23 0.0311969000
_diffrn_orient_matrix_UB_31 0.1542816000
_diffrn_orient_matrix_UB_32 -0.0496748000
_diffrn_orient_matrix_UB_33 0.0185533000
_diffrn_radiation_monochromator mirror
_diffrn_radiation_probe x-ray
_diffrn_radiation_type 'Cu K\a'
_diffrn_radiation_wavelength 1.54184
_diffrn_reflns_av_R_equivalents 0.0393
_diffrn_reflns_av_unetI/netI 0.0258
_diffrn_reflns_Laue_measured_fraction_full 0.999
_diffrn_reflns_Laue_measured_fraction_max 0.985
_diffrn_reflns_limit_h_max 11
_diffrn_reflns_limit_h_min -11
_diffrn_reflns_limit_k_max 16
_diffrn_reflns_limit_k_min -17
_diffrn_reflns_limit_l_max 22
_diffrn_reflns_limit_l_min -22
_diffrn_reflns_number 42909
_diffrn_reflns_point_group_measured_fraction_full 0.999
_diffrn_reflns_point_group_measured_fraction_max 0.985
_diffrn_reflns_theta_full 67.684
_diffrn_reflns_theta_max 72.821
_diffrn_reflns_theta_min 3.696
_diffrn_source 'micro-focus sealed X-ray tube'
_diffrn_source_type 'SuperNova (Cu) X-ray Source'
_exptl_absorpt_coefficient_mu 1.816
_exptl_absorpt_correction_T_max 1.00000
_exptl_absorpt_correction_T_min 0.68884
_exptl_absorpt_correction_type multi-scan
_exptl_absorpt_process_details
;
CrysAlisPro 1.171.40.84a (Rigaku Oxford Diffraction, 2020)
Empirical absorption correction using spherical harmonics,
implemented in SCALE3 ABSPACK scaling algorithm.
;
_exptl_crystal_colour 'clear yellowish brown'
_exptl_crystal_colour_lustre clear
_exptl_crystal_colour_modifier yellowish
_exptl_crystal_colour_primary brown
_exptl_crystal_density_diffrn 1.527
_exptl_crystal_description block
_exptl_crystal_F_000 1096
_exptl_crystal_preparation 'electrocatalysis; hydrogen production; proton reduction'
_exptl_crystal_recrystallization_method 'Re-crystallisation from solvent: MeCN by vapour diffusion of diethylether'
_exptl_crystal_size_max 0.484
_exptl_crystal_size_mid 0.215
_exptl_crystal_size_min 0.102
_refine_diff_density_max 0.848
_refine_diff_density_min -0.411
_refine_diff_density_rms 0.067
_refine_ls_extinction_method none
_refine_ls_goodness_of_fit_ref 1.026
_refine_ls_hydrogen_treatment constr
_refine_ls_matrix_type full
_refine_ls_number_parameters 668
_refine_ls_number_reflns 9116
_refine_ls_number_restraints 30
_refine_ls_restrained_S_all 1.025
_refine_ls_R_factor_all 0.0521
_refine_ls_R_factor_gt 0.0422
_refine_ls_shift/su_max 0.001
_refine_ls_shift/su_mean 0.000
_refine_ls_structure_factor_coef Fsqd
_refine_ls_weighting_details 'w=1/[\s^2^(Fo^2^)+(0.0557P)^2^+2.9050P] where P=(Fo^2^+2Fc^2^)/3'
_refine_ls_weighting_scheme calc
_refine_ls_wR_factor_gt 0.1094
_refine_ls_wR_factor_ref 0.1168
_reflns_Friedel_coverage 0.000
_reflns_number_gt 7719
_reflns_number_total 9116
_reflns_threshold_expression 'I > 2\s(I)'
_cod_data_source_file d2dt00141a2.cif
_cod_data_source_block vxs185
_cod_depositor_comments 'Adding full bibliography for 7709486.cif.'
_cod_database_code 7709486
_shelx_shelxl_version_number 2018/3
_chemical_oxdiff_formula CHNCuBF
_chemical_oxdiff_usercomment M649
_shelx_space_group_comment
;
The symmetry employed for this shelxl refinement is uniquely defined
by the following loop, which should always be used as a source of
symmetry information in preference to the above space-group names.
They are only intended as comments.
;
_shelx_estimated_absorpt_t_max 0.836
_shelx_estimated_absorpt_t_min 0.474
_reflns_odcompleteness_completeness 99.90
_reflns_odcompleteness_iscentric 1
_reflns_odcompleteness_theta 66.49
_olex2_refinement_description
;
1. Fixed Uiso
 At 1.2 times of:
  All C(H) groups, All C(H,H) groups
 At 1.5 times of:
  All C(H,H,H) groups
2. Same fragment restrains
{B1, F11, F12, F13, F14} sigma for 1-2: 0.02, 1-3: 0.04
as in
{B3, F31, F32, F33, F34}
{B1, F11, F12, F13, F14} sigma for 1-2: 0.02, 1-3: 0.04
as in
{B2, F21, F22, F23, F24}
3. Others
 Fixed Sof: B2(0.85) F21(0.85) F22(0.85) F23(0.85) F24(0.85) B3(0.15)
 F31(0.15) F32(0.15) F33(0.15) F34(0.15)
4.a Secondary CH2 refined with riding coordinates:
 C26(H26A,H26B), C19(H19A,H19B), C17(H17A,H17B), C18(H18A,H18B), C27(H27A,
 H27B), C43(H43A,H43B), C44(H44A,H44B), C2(H2A,H2B), C1(H1A,H1B), C28(H28A,H28B)
4.b Aromatic/amide H refined with riding coordinates:
 C23(H23), C22(H22), C8(H8), C24(H24), C21(H21), C42(H42), C11(H11), C5(H5),
 C3(H3), C16(H16), C37(H37), C38(H38), C6(H6), C34(H34), C40(H40), C29(H29),
 C39(H39), C7(H7), C12(H12), C14(H14), C33(H33), C13(H13), C32(H32), C31(H31)
4.c Idealised Me refined as rotating group:
 C470(H47A,H47B,H47C), C450(H45A,H45B,H45C)
;
_olex2_submission_special_instructions 'No special instructions were received'
_oxdiff_exptl_absorpt_empirical_details
;
Empirical correction (ABSPACK) includes:
- Absorption correction using spherical harmonics
- Frame scaling
;
_oxdiff_exptl_absorpt_empirical_full_max 2.216
_oxdiff_exptl_absorpt_empirical_full_min 0.723

loop_
_space_group_symop_operation_xyz
'x, y, z'
'-x, -y, -z'

loop_
_atom_site_label
_atom_site_type_symbol
_atom_site_fract_x
_atom_site_fract_y
_atom_site_fract_z
_atom_site_U_iso_or_equiv
_atom_site_adp_type
_atom_site_occupancy
_atom_site_site_symmetry_order
_atom_site_calc_flag
_atom_site_refinement_flags_posn
_atom_site_refinement_flags_adp
_atom_site_refinement_flags_occupancy
_atom_site_disorder_assembly
_atom_site_disorder_group
Cu1 Cu 0.32715(4) 0.61296(3) 0.30149(2) 0.02489(10) Uani 1 1 d . . . . .
Cu2 Cu 0.22440(4) 0.83990(3) 0.73120(2) 0.02550(10) Uani 1 1 d . . . . .
N1 N 0.3829(2) 0.54612(15) 0.21914(11) 0.0249(4) Uani 1 1 d . . . . .
N2 N 0.1881(2) 0.52802(16) 0.34656(11) 0.0276(4) Uani 1 1 d . . . . .
N3 N 0.2777(2) 0.67963(15) 0.39434(11) 0.0262(4) Uani 1 1 d . . . . .
N4 N 0.4797(2) 0.69482(15) 0.28133(12) 0.0279(4) Uani 1 1 d . . . . .
N5 N 0.1974(2) 0.70524(15) 0.77830(12) 0.0277(4) Uani 1 1 d . . . . .
N6 N 0.0900(3) 0.90205(16) 0.79718(12) 0.0320(5) Uani 1 1 d . . . . .
N7 N 0.2411(2) 0.98231(15) 0.67434(11) 0.0252(4) Uani 1 1 d . . . . .
N8 N 0.3846(2) 0.80303(15) 0.66664(11) 0.0261(4) Uani 1 1 d . . . . .
C20 C 0.1760(3) 0.83703(17) 0.44340(13) 0.0243(5) Uani 1 1 d . . . . .
C25 C 0.1648(3) 0.95290(17) 0.55282(13) 0.0235(5) Uani 1 1 d . . . . .
C36 C 0.2258(3) 0.63057(18) 0.73652(14) 0.0277(5) Uani 1 1 d . . . . .
C23 C 0.0921(3) 0.86991(18) 0.56439(14) 0.0251(5) Uani 1 1 d . . . . .
H23 H 0.038326 0.851869 0.609845 0.030 Uiso 1 1 calc R U . . .
C22 C 0.2469(3) 0.92121(18) 0.43144(14) 0.0262(5) Uani 1 1 d . . . . .
H22 H 0.300091 0.939566 0.385873 0.031 Uiso 1 1 calc R U . . .
C9 C 0.3560(3) 0.44915(18) 0.22136(13) 0.0257(5) Uani 1 1 d . . . . .
C8 C 0.4424(3) 0.38583(19) 0.17887(14) 0.0282(5) Uani 1 1 d . . . . .
H8 H 0.522896 0.409634 0.149489 0.034 Uiso 1 1 calc R U . . .
C24 C 0.2409(3) 0.97858(18) 0.48503(14) 0.0259(5) Uani 1 1 d . . . . .
H24 H 0.289177 1.035996 0.475458 0.031 Uiso 1 1 calc R U . . .
C21 C 0.0968(3) 0.81317(18) 0.51060(14) 0.0259(5) Uani 1 1 d . . . . .
H21 H 0.045452 0.757249 0.519557 0.031 Uiso 1 1 calc R U . . .
C26 C 0.1501(3) 1.01893(18) 0.60910(14) 0.0259(5) Uani 1 1 d . . . . .
H26A H 0.174469 1.085368 0.583860 0.031 Uiso 1 1 calc R U . . .
H26B H 0.047522 1.028185 0.627473 0.031 Uiso 1 1 calc R U . . .
C10 C 0.4534(3) 0.59541(18) 0.15609(14) 0.0275(5) Uani 1 1 d . . . . .
C19 C 0.1794(3) 0.77752(18) 0.38301(14) 0.0267(5) Uani 1 1 d . . . . .
H19A H 0.080050 0.764264 0.378738 0.032 Uiso 1 1 calc R U . . .
H19B H 0.209768 0.819090 0.335586 0.032 Uiso 1 1 calc R U . . .
C41 C 0.3305(3) 0.63590(18) 0.67520(14) 0.0281(5) Uani 1 1 d . . . . .
C42 C 0.4125(3) 0.71714(19) 0.64853(14) 0.0287(5) Uani 1 1 d . . . . .
H42 H 0.493345 0.706517 0.615027 0.034 Uiso 1 1 calc R U . . .
C17 C 0.5004(3) 0.7447(2) 0.34172(15) 0.0313(6) Uani 1 1 d . . . . .
H17A H 0.459099 0.816080 0.329905 0.038 Uiso 1 1 calc R U . . .
H17B H 0.604674 0.740327 0.348820 0.038 Uiso 1 1 calc R U . . .
C4 C 0.2466(3) 0.40477(18) 0.26980(14) 0.0274(5) Uani 1 1 d . . . . .
C18 C 0.4239(3) 0.6920(2) 0.41142(14) 0.0305(5) Uani 1 1 d . . . . .
H18A H 0.479567 0.625881 0.429700 0.037 Uiso 1 1 calc R U . . .
H18B H 0.416938 0.732039 0.450378 0.037 Uiso 1 1 calc R U . . .
C15 C 0.5466(3) 0.66651(19) 0.15804(14) 0.0298(5) Uani 1 1 d . . . . .
C11 C 0.4279(3) 0.58096(19) 0.08511(14) 0.0322(6) Uani 1 1 d . . . . .
H11 H 0.360118 0.538234 0.080901 0.039 Uiso 1 1 calc R U . . .
C5 C 0.2176(3) 0.3084(2) 0.26596(15) 0.0325(6) Uani 1 1 d . . . . .
H5 H 0.139997 0.281899 0.296286 0.039 Uiso 1 1 calc R U . . .
C35 C 0.1523(3) 0.68098(19) 0.85219(15) 0.0294(5) Uani 1 1 d . . . . .
C3 C 0.1670(3) 0.44733(19) 0.32773(14) 0.0284(5) Uani 1 1 d . . . . .
H3 H 0.092286 0.413042 0.354485 0.034 Uiso 1 1 calc R U . . .
C16 C 0.5641(3) 0.70487(19) 0.22297(15) 0.0301(5) Uani 1 1 d . . . . .
H16 H 0.643833 0.740016 0.222241 0.036 Uiso 1 1 calc R U . . .
C27 C 0.1911(3) 1.04651(19) 0.72966(14) 0.0311(6) Uani 1 1 d . . . . .
H27A H 0.168842 1.117043 0.704233 0.037 Uiso 1 1 calc R U . . .
H27B H 0.268314 1.042118 0.763671 0.037 Uiso 1 1 calc R U . . .
C37 C 0.1458(3) 0.54975(19) 0.74933(16) 0.0321(6) Uani 1 1 d . . . . .
H37 H 0.075163 0.543885 0.789416 0.039 Uiso 1 1 calc R U . . .
C38 C 0.1666(3) 0.4786(2) 0.70563(17) 0.0360(6) Uani 1 1 d . . . . .
H38 H 0.110449 0.425141 0.716323 0.043 Uiso 1 1 calc R U . . .
C6 C 0.2971(3) 0.2522(2) 0.22029(15) 0.0351(6) Uani 1 1 d . . . . .
H6 H 0.273365 0.188841 0.217116 0.042 Uiso 1 1 calc R U . . .
C43 C 0.4641(3) 0.88492(19) 0.62764(14) 0.0289(5) Uani 1 1 d . . . . .
H43A H 0.456435 0.894099 0.573732 0.035 Uiso 1 1 calc R U . . .
H43B H 0.567527 0.868591 0.638132 0.035 Uiso 1 1 calc R U . . .
C44 C 0.3990(3) 0.98057(19) 0.65401(14) 0.0294(5) Uani 1 1 d . . . . .
H44A H 0.449163 0.985940 0.697405 0.035 Uiso 1 1 calc R U . . .
H44B H 0.414209 1.038938 0.614429 0.035 Uiso 1 1 calc R U . . .
C34 C 0.1901(3) 0.5844(2) 0.89572(15) 0.0316(6) Uani 1 1 d . . . . .
H34 H 0.247969 0.534774 0.873342 0.038 Uiso 1 1 calc R U . . .
C2 C 0.1089(3) 0.5577(2) 0.41197(15) 0.0324(6) Uani 1 1 d . . . . .
H2A H 0.074096 0.499271 0.445429 0.039 Uiso 1 1 calc R U . . .
H2B H 0.024712 0.608588 0.397555 0.039 Uiso 1 1 calc R U . . .
C40 C 0.3497(3) 0.5610(2) 0.63245(15) 0.0322(6) Uani 1 1 d . . . . .
H40 H 0.421502 0.564247 0.592845 0.039 Uiso 1 1 calc R U . . .
C1 C 0.2145(3) 0.60044(19) 0.44963(14) 0.0306(5) Uani 1 1 d . . . . .
H1A H 0.164007 0.629148 0.491150 0.037 Uiso 1 1 calc R U . . .
H1B H 0.291992 0.547060 0.469474 0.037 Uiso 1 1 calc R U . . .
C29 C 0.0373(3) 0.8579(2) 0.85911(15) 0.0344(6) Uani 1 1 d . . . . .
H29 H -0.029340 0.897280 0.886665 0.041 Uiso 1 1 calc R U . . .
C39 C 0.2691(3) 0.4842(2) 0.64586(16) 0.0364(6) Uani 1 1 d . . . . .
H39 H 0.282197 0.435843 0.615394 0.044 Uiso 1 1 calc R U . . .
C28 C 0.0568(3) 1.01139(19) 0.77293(16) 0.0361(6) Uani 1 1 d . . . . .
H28A H 0.033085 1.043802 0.816113 0.043 Uiso 1 1 calc R U . . .
H28B H -0.026614 1.028243 0.741393 0.043 Uiso 1 1 calc R U . . .
C7 C 0.4142(3) 0.29044(19) 0.17847(14) 0.0326(6) Uani 1 1 d . . . . .
H7 H 0.475585 0.250503 0.149229 0.039 Uiso 1 1 calc R U . . .
C12 C 0.4992(4) 0.6274(2) 0.02204(15) 0.0399(7) Uani 1 1 d . . . . .
H12 H 0.479639 0.615773 -0.024541 0.048 Uiso 1 1 calc R U . . .
C14 C 0.6206(3) 0.7100(2) 0.09290(16) 0.0386(6) Uani 1 1 d . . . . .
H14 H 0.687470 0.754016 0.095744 0.046 Uiso 1 1 calc R U . . .
C33 C 0.1459(3) 0.5603(2) 0.96913(16) 0.0380(6) Uani 1 1 d . . . . .
H33 H 0.174604 0.494866 0.996198 0.046 Uiso 1 1 calc R U . . .
C13 C 0.5992(4) 0.6909(2) 0.02548(16) 0.0430(7) Uani 1 1 d . . . . .
H13 H 0.651171 0.720211 -0.017823 0.052 Uiso 1 1 calc R U . . .
C32 C 0.0598(4) 0.6301(2) 1.00460(17) 0.0442(7) Uani 1 1 d . . . . .
H32 H 0.026576 0.612237 1.054829 0.053 Uiso 1 1 calc R U . . .
C30 C 0.0710(3) 0.7532(2) 0.89029(15) 0.0334(6) Uani 1 1 d . . . . .
C31 C 0.0243(4) 0.7248(2) 0.96523(17) 0.0420(7) Uani 1 1 d . . . . .
H31 H -0.033533 0.772986 0.989007 0.050 Uiso 1 1 calc R U . . .
C480 C 0.0870(5) 0.7555(3) 0.1893(2) 0.0627(11) Uani 1 1 d . . . . .
C470 C 0.1720(5) 0.7970(3) 0.1238(3) 0.0708(12) Uani 1 1 d . . . . .
H47A H 0.207657 0.744666 0.095651 0.106 Uiso 1 1 calc R U . . .
H47B H 0.254150 0.822931 0.138570 0.106 Uiso 1 1 calc R U . . .
H47C H 0.111570 0.851342 0.093117 0.106 Uiso 1 1 calc R U . . .
N100 N 0.0214(6) 0.7264(2) 0.2413(2) 0.0954(16) Uani 1 1 d . . . . .
C460 C 0.7572(5) 0.9929(3) 0.0451(2) 0.0617(10) Uani 1 1 d . . . . .
C450 C 0.6447(6) 1.0767(4) 0.0237(3) 0.0828(14) Uani 1 1 d . . . . .
H45A H 0.621226 1.079756 -0.027134 0.124 Uiso 1 1 calc R U . . .
H45B H 0.679197 1.139001 0.027156 0.124 Uiso 1 1 calc R U . . .
H45C H 0.558186 1.067847 0.056787 0.124 Uiso 1 1 calc R U . . .
N90 N 0.8459(5) 0.9306(3) 0.0620(3) 0.0929(14) Uani 1 1 d . . . . .
B1 B 0.2713(3) 0.2738(2) 0.50260(17) 0.0314(6) Uani 1 1 d D . . . .
F11 F 0.38042(18) 0.19297(11) 0.52199(10) 0.0389(4) Uani 1 1 d D . . . .
F12 F 0.1752(2) 0.27805(14) 0.56226(11) 0.0509(5) Uani 1 1 d D . . . .
F13 F 0.2068(2) 0.25554(14) 0.44296(10) 0.0497(5) Uani 1 1 d D . . . .
F14 F 0.33433(17) 0.36170(11) 0.48252(10) 0.0386(4) Uani 1 1 d D . . . .
B2 B 0.3834(6) 0.9923(3) 0.1777(2) 0.0381(11) Uiso 0.85 1 d D . P A 1
F21 F 0.4862(2) 1.05343(16) 0.18008(12) 0.0501(5) Uani 0.85 1 d D . P A 1
F22 F 0.2870(8) 1.0393(5) 0.1258(4) 0.0585(12) Uani 0.85 1 d D . P A 1
F23 F 0.4533(3) 0.90528(17) 0.15904(17) 0.0690(7) Uani 0.85 1 d D . P A 1
F24 F 0.3105(5) 0.9742(4) 0.2467(2) 0.0652(11) Uani 0.85 1 d D . P A 1
B3 B 0.3480(16) 0.9791(11) 0.1909(10) 0.018(4) Uiso 0.15 1 d D . P B 2
F31 F 0.5001(10) 0.9511(8) 0.1890(6) 0.036(2) Uani 0.15 1 d D . P B 2
F32 F 0.318(4) 1.054(2) 0.1305(18) 0.081(14) Uani 0.15 1 d D . P B 2
F33 F 0.2935(16) 0.8926(10) 0.1851(11) 0.083(6) Uani 0.15 1 d D . P B 2
F34 F 0.295(3) 1.0104(16) 0.2551(13) 0.055(6) Uani 0.15 1 d D . P B 2

loop_
_atom_site_aniso_label
_atom_site_aniso_U_11
_atom_site_aniso_U_22
_atom_site_aniso_U_33
_atom_site_aniso_U_23
_atom_site_aniso_U_13
_atom_site_aniso_U_12
Cu1 0.0267(2) 0.02331(18) 0.02604(18) -0.00900(14) -0.00131(14) -0.00236(14)
Cu2 0.0252(2) 0.02094(18) 0.02950(19) -0.00712(14) 0.00036(14) 0.00112(14)
N1 0.0251(11) 0.0233(10) 0.0265(10) -0.0080(8) -0.0014(8) -0.0001(8)
N2 0.0260(11) 0.0270(10) 0.0299(11) -0.0091(8) -0.0004(8) -0.0002(9)
N3 0.0255(11) 0.0249(10) 0.0291(10) -0.0099(8) -0.0035(8) 0.0008(8)
N4 0.0290(12) 0.0231(10) 0.0327(11) -0.0101(8) -0.0031(9) -0.0004(8)
N5 0.0257(11) 0.0240(10) 0.0332(11) -0.0079(8) 0.0002(9) -0.0009(8)
N6 0.0342(13) 0.0251(11) 0.0352(11) -0.0085(9) 0.0018(9) 0.0019(9)
N7 0.0247(11) 0.0232(10) 0.0291(10) -0.0092(8) -0.0039(8) -0.0009(8)
N8 0.0236(11) 0.0249(10) 0.0288(10) -0.0049(8) -0.0035(8) 0.0005(8)
C20 0.0200(12) 0.0225(11) 0.0311(12) -0.0074(9) -0.0069(9) 0.0012(9)
C25 0.0215(12) 0.0196(11) 0.0300(12) -0.0064(9) -0.0062(9) 0.0004(9)
C36 0.0262(13) 0.0223(11) 0.0344(13) -0.0072(10) -0.0089(10) 0.0032(10)
C23 0.0208(12) 0.0233(11) 0.0304(12) -0.0048(9) -0.0007(9) -0.0019(9)
C22 0.0218(12) 0.0252(12) 0.0309(12) -0.0053(9) -0.0016(10) -0.0017(9)
C9 0.0263(13) 0.0240(12) 0.0275(12) -0.0071(9) -0.0068(10) 0.0007(10)
C8 0.0302(14) 0.0268(12) 0.0277(12) -0.0086(10) -0.0025(10) 0.0009(10)
C24 0.0236(13) 0.0208(11) 0.0338(13) -0.0048(9) -0.0046(10) -0.0035(9)
C21 0.0198(12) 0.0226(11) 0.0360(13) -0.0082(10) -0.0020(10) -0.0021(9)
C26 0.0256(13) 0.0209(11) 0.0318(12) -0.0077(9) -0.0059(10) 0.0008(9)
C10 0.0276(13) 0.0237(12) 0.0294(12) -0.0073(9) -0.0010(10) 0.0048(10)
C19 0.0253(13) 0.0255(12) 0.0303(12) -0.0080(10) -0.0059(10) -0.0006(10)
C41 0.0271(13) 0.0250(12) 0.0314(12) -0.0077(10) -0.0082(10) 0.0058(10)
C42 0.0248(13) 0.0308(13) 0.0283(12) -0.0074(10) -0.0039(10) 0.0065(10)
C17 0.0275(14) 0.0310(13) 0.0388(14) -0.0151(11) -0.0060(11) -0.0011(11)
C4 0.0259(13) 0.0252(12) 0.0316(12) -0.0071(10) -0.0059(10) -0.0004(10)
C18 0.0268(14) 0.0314(13) 0.0353(13) -0.0147(11) -0.0068(10) 0.0031(10)
C15 0.0297(14) 0.0241(12) 0.0343(13) -0.0078(10) 0.0008(10) 0.0015(10)
C11 0.0395(16) 0.0240(12) 0.0319(13) -0.0080(10) -0.0028(11) 0.0026(11)
C5 0.0326(15) 0.0293(13) 0.0369(14) -0.0081(11) -0.0030(11) -0.0063(11)
C35 0.0248(13) 0.0276(12) 0.0370(13) -0.0093(10) 0.0005(10) -0.0051(10)
C3 0.0246(13) 0.0274(12) 0.0333(13) -0.0068(10) -0.0030(10) -0.0015(10)
C16 0.0267(14) 0.0239(12) 0.0397(14) -0.0081(10) -0.0014(11) -0.0011(10)
C27 0.0379(15) 0.0245(12) 0.0326(13) -0.0114(10) -0.0027(11) -0.0012(11)
C37 0.0248(14) 0.0283(13) 0.0429(15) -0.0068(11) -0.0074(11) 0.0001(10)
C38 0.0338(15) 0.0250(13) 0.0513(16) -0.0085(11) -0.0159(13) -0.0014(11)
C6 0.0444(17) 0.0253(13) 0.0382(14) -0.0102(11) -0.0074(12) -0.0044(11)
C43 0.0231(13) 0.0292(13) 0.0329(13) -0.0039(10) -0.0015(10) -0.0020(10)
C44 0.0250(13) 0.0311(13) 0.0337(13) -0.0083(10) -0.0041(10) -0.0048(10)
C34 0.0285(14) 0.0273(13) 0.0391(14) -0.0061(11) -0.0003(11) -0.0058(10)
C2 0.0347(15) 0.0299(13) 0.0331(13) -0.0103(10) 0.0072(11) -0.0057(11)
C40 0.0314(14) 0.0289(13) 0.0352(13) -0.0109(10) -0.0080(11) 0.0098(11)
C1 0.0368(15) 0.0256(12) 0.0281(12) -0.0074(10) -0.0002(11) 0.0018(11)
C29 0.0324(15) 0.0325(14) 0.0388(14) -0.0135(11) 0.0057(11) -0.0009(11)
C39 0.0396(16) 0.0275(13) 0.0436(15) -0.0142(11) -0.0154(12) 0.0082(11)
C28 0.0442(17) 0.0241(13) 0.0379(14) -0.0098(11) 0.0037(12) 0.0035(11)
C7 0.0405(16) 0.0257(12) 0.0314(13) -0.0104(10) -0.0041(11) 0.0041(11)
C12 0.058(2) 0.0306(14) 0.0284(13) -0.0082(11) 0.0002(12) 0.0041(13)
C14 0.0425(17) 0.0287(14) 0.0422(15) -0.0067(11) 0.0065(13) -0.0033(12)
C33 0.0383(16) 0.0325(14) 0.0422(15) -0.0021(12) -0.0012(12) -0.0102(12)
C13 0.057(2) 0.0335(15) 0.0331(14) -0.0034(11) 0.0120(13) -0.0037(13)
C32 0.0500(19) 0.0428(16) 0.0384(15) -0.0056(13) 0.0100(13) -0.0130(14)
C30 0.0309(15) 0.0311(13) 0.0371(14) -0.0072(11) 0.0048(11) -0.0041(11)
C31 0.0456(18) 0.0389(16) 0.0419(16) -0.0127(12) 0.0113(13) -0.0089(13)
C480 0.105(3) 0.0293(16) 0.053(2) -0.0131(15) -0.019(2) 0.0091(18)
C470 0.066(3) 0.056(2) 0.092(3) -0.032(2) -0.008(2) 0.015(2)
N100 0.195(5) 0.0333(16) 0.060(2) -0.0028(15) -0.022(3) -0.021(2)
C460 0.070(3) 0.060(2) 0.057(2) -0.0162(18) -0.0083(19) -0.005(2)
C450 0.094(4) 0.080(3) 0.061(3) -0.002(2) 0.003(2) 0.012(3)
N90 0.096(3) 0.087(3) 0.103(3) -0.047(2) -0.041(3) 0.025(3)
B1 0.0249(15) 0.0311(15) 0.0392(16) -0.0053(12) -0.0015(12) -0.0094(12)
F11 0.0360(9) 0.0267(8) 0.0551(10) -0.0123(7) -0.0011(7) -0.0032(7)
F12 0.0449(11) 0.0474(10) 0.0627(12) -0.0244(9) 0.0184(9) -0.0078(8)
F13 0.0540(11) 0.0528(11) 0.0466(10) -0.0050(8) -0.0130(8) -0.0219(9)
F14 0.0336(9) 0.0259(8) 0.0556(10) -0.0036(7) -0.0081(7) -0.0044(6)
F21 0.0560(14) 0.0464(12) 0.0509(12) -0.0140(10) -0.0044(10) -0.0101(10)
F22 0.053(2) 0.072(2) 0.047(2) -0.0106(17) -0.0186(15) 0.0121(17)
F23 0.0794(19) 0.0341(12) 0.093(2) -0.0184(12) -0.0094(15) 0.0055(12)
F24 0.061(2) 0.086(4) 0.045(2) -0.0004(19) 0.0026(15) -0.021(2)
F31 0.028(6) 0.052(7) 0.037(5) -0.022(5) -0.007(4) -0.009(5)
F32 0.08(3) 0.10(2) 0.047(13) -0.015(14) -0.004(13) 0.040(18)
F33 0.060(9) 0.045(8) 0.166(18) -0.064(10) -0.024(10) -0.006(7)
F34 0.087(14) 0.049(12) 0.033(8) -0.015(8) 0.011(7) -0.024(11)

loop_
_atom_type_symbol
_atom_type_description
_atom_type_scat_dispersion_real
_atom_type_scat_dispersion_imag
_atom_type_scat_source
C C 0.0181 0.0091 'International Tables Vol C Tables 4.2.6.8 and 6.1.1.4'
H H 0.0000 0.0000 'International Tables Vol C Tables 4.2.6.8 and 6.1.1.4'
B B 0.0090 0.0039 'International Tables Vol C Tables 4.2.6.8 and 6.1.1.4'
Cu Cu -1.9646 0.5888 'International Tables Vol C Tables 4.2.6.8 and 6.1.1.4'
F F 0.0727 0.0534 'International Tables Vol C Tables 4.2.6.8 and 6.1.1.4'
N N 0.0311 0.0180 'International Tables Vol C Tables 4.2.6.8 and 6.1.1.4'

loop_
_geom_angle_atom_site_label_1
_geom_angle_atom_site_label_2
_geom_angle_atom_site_label_3
_geom_angle
_geom_angle_site_symmetry_1
_geom_angle_site_symmetry_3
_geom_angle_publ_flag
N1 Cu1 N3 176.35(9) . . ?
N2 Cu1 N1 95.51(9) . . ?
N2 Cu1 N3 84.74(8) . . ?
N2 Cu1 N4 165.53(9) . . ?
N4 Cu1 N1 95.22(9) . . ?
N4 Cu1 N3 83.94(8) . . ?
N5 Cu2 N7 174.98(9) . . ?
N6 Cu2 N5 95.11(9) . . ?
N6 Cu2 N7 85.72(9) . . ?
N8 Cu2 N5 95.77(9) . . ?
N8 Cu2 N6 166.15(10) . . ?
N8 Cu2 N7 84.18(9) . . ?
C9 N1 Cu1 121.90(16) . . ?
C10 N1 Cu1 119.51(16) . . ?
C10 N1 C9 118.6(2) . . ?
C3 N2 Cu1 126.28(18) . . ?
C3 N2 C2 119.7(2) . . ?
C2 N2 Cu1 113.83(16) . . ?
C19 N3 Cu1 116.23(15) . . ?
C18 N3 Cu1 100.58(15) . . ?
C18 N3 C19 111.42(19) . . ?
C18 N3 C1 112.6(2) . . ?
C1 N3 Cu1 102.89(14) . . ?
C1 N3 C19 112.4(2) . . ?
C17 N4 Cu1 114.42(17) . . ?
C16 N4 Cu1 125.58(18) . . ?
C16 N4 C17 119.9(2) . . ?
C36 N5 Cu2 118.64(17) . . ?
C35 N5 Cu2 121.75(17) . . ?
C35 N5 C36 119.6(2) . . ?
C29 N6 Cu2 125.67(19) . . ?
C29 N6 C28 120.6(2) . . ?
C28 N6 Cu2 113.57(17) . . ?
C26 N7 Cu2 116.06(14) . . ?
C27 N7 Cu2 104.26(15) . . ?
C27 N7 C26 107.95(19) . . ?
C27 N7 C44 111.66(19) . . ?
C44 N7 Cu2 103.81(15) . . ?
C44 N7 C26 112.82(19) . . ?
C42 N8 Cu2 123.88(19) . . ?
C42 N8 C43 119.6(2) . . ?
C43 N8 Cu2 115.83(16) . . ?
C22 C20 C21 117.9(2) . . ?
C22 C20 C19 120.2(2) . . ?
C21 C20 C19 121.8(2) . . ?
C23 C25 C24 118.2(2) . . ?
C23 C25 C26 120.8(2) . . ?
C24 C25 C26 120.8(2) . . ?
N5 C36 C41 121.8(2) . . ?
N5 C36 C37 121.6(2) . . ?
C37 C36 C41 116.5(2) . . ?
C25 C23 H23 119.5 . . ?
C21 C23 C25 121.0(2) . . ?
C21 C23 H23 119.5 . . ?
C20 C22 H22 119.5 . . ?
C24 C22 C20 121.1(2) . . ?
C24 C22 H22 119.5 . . ?
N1 C9 C8 121.8(2) . . ?
N1 C9 C4 122.6(2) . . ?
C8 C9 C4 115.5(2) . . ?
C9 C8 H8 118.7 . . ?
C7 C8 C9 122.5(2) . . ?
C7 C8 H8 118.7 . . ?
C25 C24 H24 119.6 . . ?
C22 C24 C25 120.8(2) . . ?
C22 C24 H24 119.6 . . ?
C20 C21 H21 119.5 . . ?
C23 C21 C20 121.0(2) . . ?
C23 C21 H21 119.5 . . ?
N7 C26 C25 116.24(19) . . ?
N7 C26 H26A 108.2 . . ?
N7 C26 H26B 108.2 . . ?
C25 C26 H26A 108.2 . . ?
C25 C26 H26B 108.2 . . ?
H26A C26 H26B 107.4 . . ?
N1 C10 C15 122.8(2) . . ?
N1 C10 C11 120.8(2) . . ?
C11 C10 C15 116.3(2) . . ?
N3 C19 C20 115.2(2) . . ?
N3 C19 H19A 108.5 . . ?
N3 C19 H19B 108.5 . . ?
C20 C19 H19A 108.5 . . ?
C20 C19 H19B 108.5 . . ?
H19A C19 H19B 107.5 . . ?
C36 C41 C42 125.1(2) . . ?
C40 C41 C36 119.5(2) . . ?
C40 C41 C42 115.2(2) . . ?
N8 C42 C41 124.8(2) . . ?
N8 C42 H42 117.6 . . ?
C41 C42 H42 117.6 . . ?
N4 C17 H17A 110.2 . . ?
N4 C17 H17B 110.2 . . ?
N4 C17 C18 107.6(2) . . ?
H17A C17 H17B 108.5 . . ?
C18 C17 H17A 110.2 . . ?
C18 C17 H17B 110.2 . . ?
C9 C4 C3 124.8(2) . . ?
C5 C4 C9 120.0(2) . . ?
C5 C4 C3 115.1(2) . . ?
N3 C18 C17 109.0(2) . . ?
N3 C18 H18A 109.9 . . ?
N3 C18 H18B 109.9 . . ?
C17 C18 H18A 109.9 . . ?
C17 C18 H18B 109.9 . . ?
H18A C18 H18B 108.3 . . ?
C10 C15 C16 124.1(2) . . ?
C14 C15 C10 120.1(2) . . ?
C14 C15 C16 115.6(2) . . ?
C10 C11 H11 119.1 . . ?
C12 C11 C10 121.7(3) . . ?
C12 C11 H11 119.1 . . ?
C4 C5 H5 118.8 . . ?
C6 C5 C4 122.4(3) . . ?
C6 C5 H5 118.8 . . ?
N5 C35 C34 122.2(2) . . ?
N5 C35 C30 121.9(2) . . ?
C34 C35 C30 115.8(2) . . ?
N2 C3 C4 125.4(2) . . ?
N2 C3 H3 117.3 . . ?
C4 C3 H3 117.3 . . ?
N4 C16 C15 124.6(2) . . ?
N4 C16 H16 117.7 . . ?
C15 C16 H16 117.7 . . ?
N7 C27 H27A 109.9 . . ?
N7 C27 H27B 109.9 . . ?
N7 C27 C28 109.1(2) . . ?
H27A C27 H27B 108.3 . . ?
C28 C27 H27A 109.9 . . ?
C28 C27 H27B 109.9 . . ?
C36 C37 H37 118.9 . . ?
C38 C37 C36 122.3(3) . . ?
C38 C37 H37 118.9 . . ?
C37 C38 H38 119.5 . . ?
C37 C38 C39 121.0(3) . . ?
C39 C38 H38 119.5 . . ?
C5 C6 H6 121.0 . . ?
C5 C6 C7 118.0(2) . . ?
C7 C6 H6 121.0 . . ?
N8 C43 H43A 110.0 . . ?
N8 C43 H43B 110.0 . . ?
N8 C43 C44 108.6(2) . . ?
H43A C43 H43B 108.3 . . ?
C44 C43 H43A 110.0 . . ?
C44 C43 H43B 110.0 . . ?
N7 C44 C43 111.6(2) . . ?
N7 C44 H44A 109.3 . . ?
N7 C44 H44B 109.3 . . ?
C43 C44 H44A 109.3 . . ?
C43 C44 H44B 109.3 . . ?
H44A C44 H44B 108.0 . . ?
C35 C34 H34 118.8 . . ?
C33 C34 C35 122.3(3) . . ?
C33 C34 H34 118.8 . . ?
N2 C2 H2A 110.5 . . ?
N2 C2 H2B 110.5 . . ?
N2 C2 C1 106.3(2) . . ?
H2A C2 H2B 108.7 . . ?
C1 C2 H2A 110.5 . . ?
C1 C2 H2B 110.5 . . ?
C41 C40 H40 118.8 . . ?
C39 C40 C41 122.5(3) . . ?
C39 C40 H40 118.8 . . ?
N3 C1 C2 108.4(2) . . ?
N3 C1 H1A 110.0 . . ?
N3 C1 H1B 110.0 . . ?
C2 C1 H1A 110.0 . . ?
C2 C1 H1B 110.0 . . ?
H1A C1 H1B 108.4 . . ?
N6 C29 H29 117.5 . . ?
N6 C29 C30 125.0(3) . . ?
C30 C29 H29 117.5 . . ?
C38 C39 H39 120.9 . . ?
C40 C39 C38 118.3(2) . . ?
C40 C39 H39 120.9 . . ?
N6 C28 C27 106.6(2) . . ?
N6 C28 H28A 110.4 . . ?
N6 C28 H28B 110.4 . . ?
C27 C28 H28A 110.4 . . ?
C27 C28 H28B 110.4 . . ?
H28A C28 H28B 108.6 . . ?
C8 C7 C6 121.0(2) . . ?
C8 C7 H7 119.5 . . ?
C6 C7 H7 119.5 . . ?
C11 C12 H12 119.4 . . ?
C11 C12 C13 121.2(3) . . ?
C13 C12 H12 119.4 . . ?
C15 C14 H14 119.0 . . ?
C13 C14 C15 122.1(3) . . ?
C13 C14 H14 119.0 . . ?
C34 C33 H33 119.4 . . ?
C34 C33 C32 121.2(3) . . ?
C32 C33 H33 119.4 . . ?
C12 C13 H13 120.8 . . ?
C14 C13 C12 118.3(3) . . ?
C14 C13 H13 120.8 . . ?
C33 C32 H32 120.8 . . ?
C31 C32 C33 118.3(3) . . ?
C31 C32 H32 120.8 . . ?
C35 C30 C29 124.7(2) . . ?
C31 C30 C35 120.1(3) . . ?
C31 C30 C29 115.1(2) . . ?
C32 C31 C30 122.1(3) . . ?
C32 C31 H31 119.0 . . ?
C30 C31 H31 119.0 . . ?
N100 C480 C470 177.3(4) . . ?
C480 C470 H47A 109.5 . . ?
C480 C470 H47B 109.5 . . ?
C480 C470 H47C 109.5 . . ?
H47A C470 H47B 109.5 . . ?
H47A C470 H47C 109.5 . . ?
H47B C470 H47C 109.5 . . ?
N90 C460 C450 177.8(5) . . ?
C460 C450 H45A 109.5 . . ?
C460 C450 H45B 109.5 . . ?
C460 C450 H45C 109.5 . . ?
H45A C450 H45B 109.5 . . ?
H45A C450 H45C 109.5 . . ?
H45B C450 H45C 109.5 . . ?
F12 B1 F11 108.4(2) . . ?
F12 B1 F13 111.8(2) . . ?
F12 B1 F14 110.5(2) . . ?
F13 B1 F11 106.5(2) . . ?
F13 B1 F14 110.6(2) . . ?
F14 B1 F11 108.8(2) . . ?
F21 B2 F24 108.4(4) . . ?
F22 B2 F21 109.6(5) . . ?
F22 B2 F24 109.4(5) . . ?
F23 B2 F21 108.1(4) . . ?
F23 B2 F22 109.9(5) . . ?
F23 B2 F24 111.4(4) . . ?
F32 B3 F31 107.4(19) . . ?
F32 B3 F33 110.9(18) . . ?
F32 B3 F34 110.8(19) . . ?
F33 B3 F31 104.2(11) . . ?
F34 B3 F31 112.3(16) . . ?
F34 B3 F33 111.1(15) . . ?

loop_
_geom_bond_atom_site_label_1
_geom_bond_atom_site_label_2
_geom_bond_distance
_geom_bond_site_symmetry_2
_geom_bond_publ_flag
Cu1 N1 1.939(2) . ?
Cu1 N2 1.909(2) . ?
Cu1 N3 2.103(2) . ?
Cu1 N4 1.921(2) . ?
Cu2 N5 1.928(2) . ?
Cu2 N6 1.912(2) . ?
Cu2 N7 2.052(2) . ?
Cu2 N8 1.911(2) . ?
N1 C9 1.393(3) . ?
N1 C10 1.392(3) . ?
N2 C3 1.283(3) . ?
N2 C2 1.465(3) . ?
N3 C19 1.503(3) . ?
N3 C18 1.479(3) . ?
N3 C1 1.491(3) . ?
N4 C17 1.474(3) . ?
N4 C16 1.279(3) . ?
N5 C36 1.396(3) . ?
N5 C35 1.386(3) . ?
N6 C29 1.279(4) . ?
N6 C28 1.477(3) . ?
N7 C26 1.500(3) . ?
N7 C27 1.493(3) . ?
N7 C44 1.493(3) . ?
N8 C42 1.283(3) . ?
N8 C43 1.476(3) . ?
C20 C22 1.395(3) . ?
C20 C21 1.398(4) . ?
C20 C19 1.518(3) . ?
C25 C23 1.392(3) . ?
C25 C24 1.396(3) . ?
C25 C26 1.509(3) . ?
C36 C41 1.432(4) . ?
C36 C37 1.407(4) . ?
C23 H23 0.9500 . ?
C23 C21 1.386(3) . ?
C22 H22 0.9500 . ?
C22 C24 1.388(3) . ?
C9 C8 1.415(3) . ?
C9 C4 1.426(4) . ?
C8 H8 0.9500 . ?
C8 C7 1.385(4) . ?
C24 H24 0.9500 . ?
C21 H21 0.9500 . ?
C26 H26A 0.9900 . ?
C26 H26B 0.9900 . ?
C10 C15 1.420(4) . ?
C10 C11 1.419(4) . ?
C19 H19A 0.9900 . ?
C19 H19B 0.9900 . ?
C41 C42 1.436(4) . ?
C41 C40 1.412(3) . ?
C42 H42 0.9500 . ?
C17 H17A 0.9900 . ?
C17 H17B 0.9900 . ?
C17 C18 1.522(4) . ?
C4 C5 1.417(3) . ?
C4 C3 1.430(4) . ?
C18 H18A 0.9900 . ?
C18 H18B 0.9900 . ?
C15 C16 1.446(4) . ?
C15 C14 1.407(4) . ?
C11 H11 0.9500 . ?
C11 C12 1.380(4) . ?
C5 H5 0.9500 . ?
C5 C6 1.365(4) . ?
C35 C34 1.420(4) . ?
C35 C30 1.429(4) . ?
C3 H3 0.9500 . ?
C16 H16 0.9500 . ?
C27 H27A 0.9900 . ?
C27 H27B 0.9900 . ?
C27 C28 1.520(4) . ?
C37 H37 0.9500 . ?
C37 C38 1.381(4) . ?
C38 H38 0.9500 . ?
C38 C39 1.399(4) . ?
C6 H6 0.9500 . ?
C6 C7 1.393(4) . ?
C43 H43A 0.9900 . ?
C43 H43B 0.9900 . ?
C43 C44 1.526(4) . ?
C44 H44A 0.9900 . ?
C44 H44B 0.9900 . ?
C34 H34 0.9500 . ?
C34 C33 1.375(4) . ?
C2 H2A 0.9900 . ?
C2 H2B 0.9900 . ?
C2 C1 1.514(4) . ?
C40 H40 0.9500 . ?
C40 C39 1.364(4) . ?
C1 H1A 0.9900 . ?
C1 H1B 0.9900 . ?
C29 H29 0.9500 . ?
C29 C30 1.440(4) . ?
C39 H39 0.9500 . ?
C28 H28A 0.9900 . ?
C28 H28B 0.9900 . ?
C7 H7 0.9500 . ?
C12 H12 0.9500 . ?
C12 C13 1.393(5) . ?
C14 H14 0.9500 . ?
C14 C13 1.370(4) . ?
C33 H33 0.9500 . ?
C33 C32 1.396(4) . ?
C13 H13 0.9500 . ?
C32 H32 0.9500 . ?
C32 C31 1.367(4) . ?
C30 C31 1.413(4) . ?
C31 H31 0.9500 . ?
C480 C470 1.456(6) . ?
C480 N100 1.130(6) . ?
C470 H47A 0.9800 . ?
C470 H47B 0.9800 . ?
C470 H47C 0.9800 . ?
C460 C450 1.457(6) . ?
C460 N90 1.117(6) . ?
C450 H45A 0.9800 . ?
C450 H45B 0.9800 . ?
C450 H45C 0.9800 . ?
B1 F11 1.405(4) . ?
B1 F12 1.369(4) . ?
B1 F13 1.393(3) . ?
B1 F14 1.398(3) . ?
B2 F21 1.385(6) . ?
B2 F22 1.374(6) . ?
B2 F23 1.374(5) . ?
B2 F24 1.389(6) . ?
B3 F31 1.420(14) . ?
B3 F32 1.373(15) . ?
B3 F33 1.398(14) . ?
B3 F34 1.377(14) . ?

loop_
_geom_torsion_atom_site_label_1
_geom_torsion_atom_site_label_2
_geom_torsion_atom_site_label_3
_geom_torsion_atom_site_label_4
_geom_torsion
_geom_torsion_site_symmetry_1
_geom_torsion_site_symmetry_2
_geom_torsion_site_symmetry_3
_geom_torsion_site_symmetry_4
_geom_torsion_publ_flag
Cu1 N1 C9 C8 -153.53(19) . . . . ?
Cu1 N1 C9 C4 22.2(3) . . . . ?
Cu1 N1 C10 C15 31.1(3) . . . . ?
Cu1 N1 C10 C11 -145.0(2) . . . . ?
Cu1 N2 C3 C4 1.3(4) . . . . ?
Cu1 N2 C2 C1 -34.2(2) . . . . ?
Cu1 N3 C19 C20 -164.81(16) . . . . ?
Cu1 N3 C18 C17 51.4(2) . . . . ?
Cu1 N3 C1 C2 -45.0(2) . . . . ?
Cu1 N4 C17 C18 16.8(3) . . . . ?
Cu1 N4 C16 C15 8.6(4) . . . . ?
Cu2 N5 C36 C41 29.0(3) . . . . ?
Cu2 N5 C36 C37 -146.5(2) . . . . ?
Cu2 N5 C35 C34 -151.7(2) . . . . ?
Cu2 N5 C35 C30 24.9(3) . . . . ?
Cu2 N6 C29 C30 0.5(4) . . . . ?
Cu2 N6 C28 C27 -30.2(3) . . . . ?
Cu2 N7 C26 C25 -52.8(3) . . . . ?
Cu2 N7 C27 C28 -43.4(2) . . . . ?
Cu2 N7 C44 C43 42.4(2) . . . . ?
Cu2 N8 C42 C41 -1.6(4) . . . . ?
Cu2 N8 C43 C44 3.4(3) . . . . ?
N1 C9 C8 C7 -177.7(2) . . . . ?
N1 C9 C4 C5 175.6(2) . . . . ?
N1 C9 C4 C3 -9.1(4) . . . . ?
N1 C10 C15 C16 -8.3(4) . . . . ?
N1 C10 C15 C14 176.7(2) . . . . ?
N1 C10 C11 C12 -178.5(2) . . . . ?
N2 C2 C1 N3 53.1(3) . . . . ?
N4 C17 C18 N3 -47.2(3) . . . . ?
N5 C36 C41 C42 -2.2(4) . . . . ?
N5 C36 C41 C40 -176.7(2) . . . . ?
N5 C36 C37 C38 175.9(2) . . . . ?
N5 C35 C34 C33 179.8(3) . . . . ?
N5 C35 C30 C29 -5.0(4) . . . . ?
N5 C35 C30 C31 178.6(3) . . . . ?
N6 C29 C30 C35 -9.2(5) . . . . ?
N6 C29 C30 C31 167.4(3) . . . . ?
N7 C27 C28 N6 48.9(3) . . . . ?
N8 C43 C44 N7 -31.5(3) . . . . ?
C20 C22 C24 C25 0.7(4) . . . . ?
C25 C23 C21 C20 0.6(4) . . . . ?
C36 N5 C35 C34 27.6(4) . . . . ?
C36 N5 C35 C30 -155.7(2) . . . . ?
C36 C41 C42 N8 -13.7(4) . . . . ?
C36 C41 C40 C39 1.9(4) . . . . ?
C36 C37 C38 C39 -0.2(4) . . . . ?
C23 C25 C24 C22 -1.7(4) . . . . ?
C23 C25 C26 N7 80.6(3) . . . . ?
C22 C20 C21 C23 -1.7(4) . . . . ?
C22 C20 C19 N3 105.0(3) . . . . ?
C9 N1 C10 C15 -148.2(2) . . . . ?
C9 N1 C10 C11 35.7(3) . . . . ?
C9 C8 C7 C6 0.3(4) . . . . ?
C9 C4 C5 C6 4.3(4) . . . . ?
C9 C4 C3 N2 -3.9(4) . . . . ?
C8 C9 C4 C5 -8.4(3) . . . . ?
C8 C9 C4 C3 166.9(2) . . . . ?
C24 C25 C23 C21 1.0(4) . . . . ?
C24 C25 C26 N7 -105.3(3) . . . . ?
C21 C20 C22 C24 1.0(4) . . . . ?
C21 C20 C19 N3 -78.4(3) . . . . ?
C26 N7 C27 C28 80.6(2) . . . . ?
C26 N7 C44 C43 -84.1(2) . . . . ?
C26 C25 C23 C21 175.3(2) . . . . ?
C26 C25 C24 C22 -175.9(2) . . . . ?
C10 N1 C9 C8 25.7(3) . . . . ?
C10 N1 C9 C4 -158.5(2) . . . . ?
C10 C15 C16 N4 -14.0(4) . . . . ?
C10 C15 C14 C13 4.2(4) . . . . ?
C10 C11 C12 C13 -0.2(4) . . . . ?
C19 N3 C18 C17 -72.4(2) . . . . ?
C19 N3 C1 C2 80.8(2) . . . . ?
C19 C20 C22 C24 177.8(2) . . . . ?
C19 C20 C21 C23 -178.4(2) . . . . ?
C41 C36 C37 C38 0.2(4) . . . . ?
C41 C40 C39 C38 -1.8(4) . . . . ?
C42 N8 C43 C44 174.0(2) . . . . ?
C42 C41 C40 C39 -173.2(2) . . . . ?
C17 N4 C16 C15 -174.6(2) . . . . ?
C4 C9 C8 C7 6.3(4) . . . . ?
C4 C5 C6 C7 2.6(4) . . . . ?
C18 N3 C19 C20 -50.4(3) . . . . ?
C18 N3 C1 C2 -152.4(2) . . . . ?
C15 C10 C11 C12 5.1(4) . . . . ?
C15 C14 C13 C12 0.9(5) . . . . ?
C11 C10 C15 C16 168.0(2) . . . . ?
C11 C10 C15 C14 -7.0(4) . . . . ?
C11 C12 C13 C14 -2.9(5) . . . . ?
C5 C4 C3 N2 171.5(3) . . . . ?
C5 C6 C7 C8 -4.9(4) . . . . ?
C35 N5 C36 C41 -150.4(2) . . . . ?
C35 N5 C36 C37 34.2(4) . . . . ?
C35 C34 C33 C32 0.6(4) . . . . ?
C35 C30 C31 C32 3.0(5) . . . . ?
C3 N2 C2 C1 141.3(2) . . . . ?
C3 C4 C5 C6 -171.4(3) . . . . ?
C16 N4 C17 C18 -160.4(2) . . . . ?
C16 C15 C14 C13 -171.2(3) . . . . ?
C27 N7 C26 C25 -169.3(2) . . . . ?
C27 N7 C44 C43 154.1(2) . . . . ?
C37 C36 C41 C42 173.5(2) . . . . ?
C37 C36 C41 C40 -1.0(4) . . . . ?
C37 C38 C39 C40 1.0(4) . . . . ?
C43 N8 C42 C41 -171.4(2) . . . . ?
C44 N7 C26 C25 66.8(3) . . . . ?
C44 N7 C27 C28 -154.9(2) . . . . ?
C34 C35 C30 C29 171.9(3) . . . . ?
C34 C35 C30 C31 -4.6(4) . . . . ?
C34 C33 C32 C31 -2.4(5) . . . . ?
C2 N2 C3 C4 -173.6(2) . . . . ?
C40 C41 C42 N8 161.1(2) . . . . ?
C1 N3 C19 C20 77.0(3) . . . . ?
C1 N3 C18 C17 160.3(2) . . . . ?
C29 N6 C28 C27 146.0(3) . . . . ?
C29 C30 C31 C32 -173.8(3) . . . . ?
C28 N6 C29 C30 -175.2(3) . . . . ?
C14 C15 C16 N4 161.2(3) . . . . ?
C33 C32 C31 C30 0.6(5) . . . . ?
C30 C35 C34 C33 2.9(4) . . . . ?
